data_7005523
loop_
_publ_author_name
'Sathiyendiran, Malaichamy'
'Chang, Che-Hao'
'Chuang, Chuan-Hung'
'Luo, Tzuoo-Tsair'
'Wen, Yuh-Sheng'
'Lu, Kuang-Lieh'

_publ_section_title
;
 Rigidity-modulated conformation control: a strategy for incorporating
 flexible building motifs into metallacycles
;
_journal_issue 19
_journal_name_full 'Dalton Transactions'
_journal_page_first 1872
_journal_paper_doi 10.1039/b702810e
_journal_year 2007
_chemical_formula_moiety 'C53 H34 N4 O10 Re2'
_chemical_formula_sum 'C53 H34 N4 O10 Re2'
_chemical_formula_weight 1259.24
_chemical_name_systematic
;
?
;
_space_group_IT_number 2
_symmetry_cell_setting triclinic
_symmetry_space_group_name_Hall '-P 1'
_symmetry_space_group_name_H-M 'P -1'
_atom_sites_solution_hydrogens geom
_atom_sites_solution_primary direct
_atom_sites_solution_secondary difmap
_audit_creation_method SHELXL-97
_cell_angle_alpha 73.052(9)
_cell_angle_beta 91.069(8)
_cell_angle_gamma 119.326(11)
_cell_formula_units_Z 2
_cell_length_a 13.3125(15)
_cell_length_b 13.6261(18)
_cell_length_c 15.5143(13)
_cell_measurement_temperature 298(2)
_cell_volume 2320.9(5)
_computing_molecular_graphics 'Ortep-3 for Windows (Farrugia, 1997)'
_computing_publication_material 'WinGX publication routines (Farrugia, 1999)'
_computing_structure_refinement 'SHELXL-97 (Sheldrick, 1997)'
_computing_structure_solution 'SHELXS-86 (Sheldrick, 1986)'
_diffrn_ambient_temperature 298(2)
_diffrn_measured_fraction_theta_full 1.000
_diffrn_measured_fraction_theta_max 1.000
_diffrn_radiation_monochromator graphite
_diffrn_radiation_source 'fine-focus sealed tube'
_diffrn_radiation_type MoK\a
_diffrn_radiation_wavelength 0.71073
_diffrn_reflns_av_R_equivalents 0.0326
_diffrn_reflns_av_sigmaI/netI 0.0938
_diffrn_reflns_limit_h_max 15
_diffrn_reflns_limit_h_min 0
_diffrn_reflns_limit_k_max 14
_diffrn_reflns_limit_k_min -16
_diffrn_reflns_limit_l_max 18
_diffrn_reflns_limit_l_min -18
_diffrn_reflns_number 8543
_diffrn_reflns_theta_full 24.97
_diffrn_reflns_theta_max 24.97
_diffrn_reflns_theta_min 1.39
_exptl_absorpt_coefficient_mu 5.277
_exptl_absorpt_correction_T_max 0.4184
_exptl_absorpt_correction_T_min 0.2267
_exptl_absorpt_correction_type psi-scan
_exptl_absorpt_process_details
;
?
;
_exptl_crystal_colour black
_exptl_crystal_density_diffrn 1.802
_exptl_crystal_density_method 'not measured'
_exptl_crystal_description prism
_exptl_crystal_F_000 1220
_exptl_crystal_size_max 0.40
_exptl_crystal_size_mid 0.30
_exptl_crystal_size_min 0.20
_refine_diff_density_max 1.127
_refine_diff_density_min -0.736
_refine_diff_density_rms 0.160
_refine_ls_extinction_method none
_refine_ls_goodness_of_fit_ref 0.994
_refine_ls_hydrogen_treatment mixed
_refine_ls_matrix_type full
_refine_ls_number_parameters 587
_refine_ls_number_reflns 8153
_refine_ls_number_restraints 0
_refine_ls_restrained_S_all 0.994
_refine_ls_R_factor_all 0.0993
_refine_ls_R_factor_gt 0.0340
_refine_ls_shift/su_max 0.000
_refine_ls_shift/su_mean 0.000
_refine_ls_structure_factor_coef Fsqd
_refine_ls_weighting_details 'calc w=1/[\s^2^(Fo^2^)+(0.0341P)^2^+0.0000P] where P=(Fo^2^+2Fc^2^)/3'
_refine_ls_weighting_scheme calc
_refine_ls_wR_factor_gt 0.0769
_refine_ls_wR_factor_ref 0.0949
_reflns_number_gt 4914
_reflns_number_total 8153
_reflns_threshold_expression >2sigma(I)
_cod_data_source_file b702810e.txt
_cod_data_source_block i6014
_cod_original_cell_volume 2320.9(4)
_cod_database_code 7005523

loop_
_symmetry_equiv_pos_as_xyz
'x, y, z'
'-x, -y, -z'

loop_
_atom_site_label
_atom_site_type_symbol
_atom_site_fract_x
_atom_site_fract_y
_atom_site_fract_z
_atom_site_U_iso_or_equiv
_atom_site_adp_type
_atom_site_occupancy
_atom_site_symmetry_multiplicity
_atom_site_calc_flag
_atom_site_refinement_flags
_atom_site_disorder_assembly
_atom_site_disorder_group
Re1 Re 0.43406(3) 0.15869(3) 0.39876(2) 0.02680(10) Uani 1 1 d . . .
Re2 Re -0.10475(3) 0.01205(3) 0.79696(2) 0.03266(12) Uani 1 1 d . . .
C1 C 0.4797(8) 0.2187(10) 0.2712(7) 0.047(3) Uani 1 1 d . . .
C2 C 0.5774(8) 0.1634(8) 0.4020(6) 0.035(2) Uani 1 1 d . . .
C3 C 0.3622(8) 0.0009(8) 0.3913(6) 0.035(2) Uani 1 1 d . . .
C4 C -0.1232(8) -0.0255(9) 0.9245(7) 0.043(2) Uani 1 1 d . . .
C5 C -0.2297(9) 0.0416(10) 0.8041(7) 0.047(3) Uani 1 1 d . . .
C6 C -0.2193(9) -0.1516(9) 0.8156(6) 0.042(2) Uani 1 1 d . . .
C11 C 0.3028(7) 0.0803(7) 0.5923(6) 0.0246(19) Uani 1 1 d . . .
C12 C 0.3064(7) 0.0365(7) 0.6897(6) 0.030(2) Uani 1 1 d . . .
C13 C 0.3974(8) 0.0196(8) 0.7194(6) 0.037(2) Uani 1 1 d . . .
H13 H 0.4569 0.0370 0.6767 0.044 Uiso 1 1 calc R . .
C14 C 0.4014(9) -0.0220(10) 0.8098(7) 0.055(3) Uani 1 1 d . . .
H14 H 0.4635 -0.0321 0.8284 0.066 Uiso 1 1 calc R . .
C15 C 0.3131(10) -0.0492(11) 0.8736(7) 0.066(3) Uani 1 1 d . . .
H15 H 0.3162 -0.0765 0.9354 0.079 Uiso 1 1 calc R . .
C16 C 0.2202(8) -0.0359(8) 0.8459(6) 0.042(2) Uani 1 1 d . . .
H16 H 0.1601 -0.0561 0.8893 0.050 Uiso 1 1 calc R . .
C17 C 0.2153(7) 0.0076(7) 0.7531(6) 0.030(2) Uani 1 1 d . . .
C18 C 0.1172(7) 0.0222(7) 0.7240(6) 0.0270(19) Uani 1 1 d . . .
C19 C 0.1179(7) 0.0730(7) 0.6307(6) 0.0272(19) Uani 1 1 d . . .
C20 C 0.0247(7) 0.0906(7) 0.6018(6) 0.0253(19) Uani 1 1 d . . .
C21 C 0.0256(7) 0.1426(7) 0.5050(6) 0.0256(19) Uani 1 1 d . . .
C22 C -0.0625(8) 0.1664(8) 0.4737(6) 0.035(2) Uani 1 1 d . . .
H22 H -0.1227 0.1493 0.5155 0.042 Uiso 1 1 calc R . .
C23 C -0.0608(8) 0.2143(8) 0.3828(6) 0.036(2) Uani 1 1 d . . .
H23 H -0.1210 0.2272 0.3631 0.043 Uiso 1 1 calc R . .
C24 C 0.0293(8) 0.2435(8) 0.3203(6) 0.036(2) Uani 1 1 d . . .
H24 H 0.0310 0.2782 0.2586 0.044 Uiso 1 1 calc R . .
C25 C 0.1170(8) 0.2214(8) 0.3489(6) 0.032(2) Uani 1 1 d . . .
H25 H 0.1776 0.2413 0.3062 0.038 Uiso 1 1 calc R . .
C26 C 0.1163(7) 0.1700(7) 0.4402(6) 0.0250(19) Uani 1 1 d . . .
C27 C 0.2079(7) 0.1439(7) 0.4690(6) 0.0252(19) Uani 1 1 d . . .
C28 C 0.2121(7) 0.1015(7) 0.5628(6) 0.0243(18) Uani 1 1 d . . .
C31 C 0.5028(7) 0.4266(8) 0.3561(6) 0.034(2) Uani 1 1 d . . .
H31 H 0.4545 0.4193 0.3114 0.041 Uiso 1 1 calc R . .
C32 C 0.5843(7) 0.3829(8) 0.4707(6) 0.033(2) Uani 1 1 d . . .
C33 C 0.6227(8) 0.3283(8) 0.5428(6) 0.042(2) Uani 1 1 d . . .
H33 H 0.5955 0.2471 0.5608 0.050 Uiso 1 1 calc R . .
C34 C 0.7032(9) 0.4004(9) 0.5865(6) 0.047(3) Uani 1 1 d . . .
H34 H 0.7308 0.3671 0.6352 0.057 Uiso 1 1 calc R . .
C35 C 0.7445(9) 0.5235(9) 0.5587(7) 0.055(3) Uani 1 1 d . . .
H35 H 0.7977 0.5688 0.5907 0.066 Uiso 1 1 calc R . .
C36 C 0.7097(8) 0.5786(8) 0.4872(7) 0.045(2) Uani 1 1 d . . .
H36 H 0.7390 0.6602 0.4682 0.053 Uiso 1 1 calc R . .
C37 C 0.6262(7) 0.5039(7) 0.4437(6) 0.031(2) Uani 1 1 d . . .
C38 C 0.5991(9) 0.6494(8) 0.3158(6) 0.044(2) Uani 1 1 d . . .
H38A H 0.6808 0.7054 0.3140 0.052 Uiso 1 1 calc R . .
H38B H 0.5538 0.6707 0.3468 0.052 Uiso 1 1 calc R . .
C39 C 0.5727(8) 0.6634(8) 0.2181(7) 0.040(2) Uani 1 1 d . . .
C40 C 0.5019(10) 0.7090(10) 0.1916(9) 0.070(4) Uani 1 1 d . . .
H40 H 0.4691 0.7260 0.2336 0.083 Uiso 1 1 calc R . .
C41 C 0.4781(14) 0.7304(15) 0.1033(11) 0.105(6) Uani 1 1 d . . .
H41 H 0.4280 0.7597 0.0868 0.126 Uiso 1 1 calc R . .
C42 C 0.5259(14) 0.7096(16) 0.0416(10) 0.110(6) Uani 1 1 d . . .
H42 H 0.5110 0.7260 -0.0181 0.132 Uiso 1 1 calc R . .
C43 C 0.5983(10) 0.6631(11) 0.0670(7) 0.065(3) Uani 1 1 d . . .
H43 H 0.6319 0.6487 0.0236 0.078 Uiso 1 1 calc R . .
C44 C 0.6217(8) 0.6375(8) 0.1562(7) 0.041(2) Uani 1 1 d . . .
C45 C 0.6990(8) 0.5845(9) 0.1763(7) 0.045(3) Uani 1 1 d . . .
H45A H 0.6536 0.5040 0.2181 0.054 Uiso 1 1 calc R . .
H45B H 0.7245 0.5799 0.1201 0.054 Uiso 1 1 calc R . .
C51 C 0.8720(8) 0.7697(8) 0.1875(6) 0.038(2) Uani 1 1 d . . .
H51 H 0.8555 0.8221 0.1451 0.046 Uiso 1 1 calc R . .
C52 C 0.9599(8) 0.6993(8) 0.2834(6) 0.038(2) Uani 1 1 d . . .
C53 C 1.0352(9) 0.6819(10) 0.3393(7) 0.052(3) Uani 1 1 d . . .
H53 H 1.1039 0.7456 0.3452 0.063 Uiso 1 1 calc R . .
C54 C 1.0049(10) 0.5680(10) 0.3853(8) 0.063(3) Uani 1 1 d . . .
H54 H 1.0548 0.5536 0.4228 0.075 Uiso 1 1 calc R . .
C55 C 0.9003(11) 0.4705(11) 0.3781(8) 0.065(3) Uani 1 1 d . . .
H55 H 0.8827 0.3938 0.4116 0.078 Uiso 1 1 calc R . .
C56 C 0.8237(9) 0.4855(9) 0.3232(7) 0.051(3) Uani 1 1 d . . .
H56 H 0.7549 0.4217 0.3175 0.061 Uiso 1 1 calc R . .
C57 C 0.8562(8) 0.6024(8) 0.2769(6) 0.035(2) Uani 1 1 d . . .
C61 C 0.9784(17) 0.5841(17) 0.0929(13) 0.130(6) Uiso 1 1 d . . .
H61 H 1.0270 0.5806 0.1361 0.156 Uiso 1 1 calc R . .
C62 C 0.8894(15) 0.4878(15) 0.0799(11) 0.098(5) Uiso 1 1 d . . .
C63 C 0.8102(17) 0.4744(18) 0.0196(13) 0.133(7) Uiso 1 1 d . . .
H63 H 0.7491 0.4021 0.0177 0.159 Uiso 1 1 calc R . .
C64 C 0.8360(16) 0.5876(17) -0.0392(12) 0.124(6) Uiso 1 1 d . . .
H64 H 0.7930 0.5918 -0.0867 0.149 Uiso 1 1 calc R . .
C65 C 0.9182(17) 0.6865(18) -0.0291(13) 0.133(7) Uiso 1 1 d . . .
H65 H 0.9270 0.7575 -0.0679 0.159 Uiso 1 1 calc R . .
C66 C 0.9912(15) 0.6935(16) 0.0333(12) 0.118(6) Uiso 1 1 d . . .
H66 H 1.0479 0.7666 0.0375 0.142 Uiso 1 1 calc R . .
C67 C 0.862(2) 0.373(2) 0.1445(18) 0.256(14) Uiso 1 1 d . . .
H67A H 0.7974 0.3105 0.1288 0.384 Uiso 1 1 calc R . .
H67B H 0.8425 0.3697 0.2049 0.384 Uiso 1 1 calc R . .
H67C H 0.9287 0.3634 0.1422 0.384 Uiso 1 1 calc R . .
N1 N 0.5072(6) 0.3359(6) 0.4124(5) 0.0291(16) Uani 1 1 d . . .
N2 N 0.5746(6) 0.5307(6) 0.3694(5) 0.0333(17) Uani 1 1 d . . .
N3 N 0.9656(6) 0.8027(7) 0.2266(5) 0.0370(18) Uani 1 1 d . . .
N4 N 0.8026(6) 0.6516(6) 0.2159(5) 0.0365(18) Uani 1 1 d . . .
O1 O 0.5143(7) 0.2599(8) 0.1938(5) 0.070(2) Uani 1 1 d . . .
O2 O 0.6676(5) 0.1687(6) 0.4042(5) 0.0525(19) Uani 1 1 d . . .
O3 O 0.3214(6) -0.0925(6) 0.3857(5) 0.0517(19) Uani 1 1 d . . .
O4 O -0.1366(7) -0.0500(7) 1.0031(5) 0.066(2) Uani 1 1 d . . .
O5 O -0.3030(7) 0.0602(9) 0.8153(6) 0.086(3) Uani 1 1 d . . .
O6 O -0.2875(7) -0.2491(6) 0.8319(5) 0.063(2) Uani 1 1 d . . .
O7 O 0.3902(5) 0.1017(5) 0.5406(4) 0.0310(14) Uani 1 1 d . . .
O8 O 0.2809(5) 0.1667(5) 0.4029(4) 0.0283(13) Uani 1 1 d . . .
O9 O -0.0641(5) 0.0676(5) 0.6533(4) 0.0320(14) Uani 1 1 d . . .
O10 O 0.0386(5) -0.0098(5) 0.7901(4) 0.0330(15) Uani 1 1 d . . .

loop_
_atom_site_aniso_label
_atom_site_aniso_U_11
_atom_site_aniso_U_22
_atom_site_aniso_U_33
_atom_site_aniso_U_23
_atom_site_aniso_U_13
_atom_site_aniso_U_12
Re1 0.0236(2) 0.0304(2) 0.0274(2) -0.01109(17) 0.00043(16) 0.01324(17)
Re2 0.0260(2) 0.0413(3) 0.0273(2) -0.00885(19) 0.00295(17) 0.0156(2)
C1 0.037(6) 0.064(7) 0.041(6) -0.021(5) -0.003(5) 0.023(6)
C2 0.032(5) 0.028(5) 0.036(5) -0.014(4) 0.000(4) 0.007(4)
C3 0.030(5) 0.044(6) 0.036(5) -0.015(5) 0.001(4) 0.021(5)
C4 0.036(6) 0.049(6) 0.045(6) -0.015(5) 0.004(5) 0.023(5)
C5 0.040(6) 0.070(8) 0.033(6) -0.014(5) -0.001(5) 0.032(6)
C6 0.048(6) 0.045(6) 0.027(5) -0.009(5) -0.002(5) 0.021(5)
C11 0.024(4) 0.019(4) 0.036(5) -0.011(4) -0.002(4) 0.014(4)
C12 0.029(5) 0.032(5) 0.021(5) -0.006(4) -0.002(4) 0.011(4)
C13 0.030(5) 0.048(6) 0.029(5) -0.008(4) 0.002(4) 0.019(5)
C14 0.052(7) 0.093(9) 0.038(6) -0.007(6) -0.005(5) 0.057(7)
C15 0.063(8) 0.097(10) 0.038(7) -0.004(6) -0.007(6) 0.052(8)
C16 0.040(6) 0.057(7) 0.023(5) -0.008(5) 0.003(4) 0.023(5)
C17 0.027(5) 0.031(5) 0.038(5) -0.013(4) -0.005(4) 0.017(4)
C18 0.027(5) 0.032(5) 0.025(5) -0.011(4) -0.004(4) 0.017(4)
C19 0.022(4) 0.032(5) 0.025(5) -0.009(4) 0.003(4) 0.012(4)
C20 0.025(5) 0.022(4) 0.034(5) -0.017(4) -0.005(4) 0.011(4)
C21 0.028(5) 0.026(5) 0.030(5) -0.014(4) -0.007(4) 0.016(4)
C22 0.036(5) 0.040(5) 0.038(6) -0.011(4) -0.005(4) 0.025(5)
C23 0.038(5) 0.042(6) 0.035(6) -0.008(4) -0.010(4) 0.028(5)
C24 0.047(6) 0.044(6) 0.028(5) -0.013(4) -0.011(4) 0.029(5)
C25 0.037(5) 0.040(5) 0.031(5) -0.014(4) -0.004(4) 0.027(5)
C26 0.021(4) 0.018(4) 0.035(5) -0.010(4) -0.005(4) 0.009(4)
C27 0.021(4) 0.015(4) 0.031(5) -0.010(4) 0.001(4) 0.002(4)
C28 0.026(5) 0.018(4) 0.028(5) -0.007(4) -0.004(4) 0.011(4)
C31 0.033(5) 0.043(6) 0.029(5) -0.012(4) -0.005(4) 0.021(5)
C32 0.032(5) 0.038(5) 0.033(5) -0.021(4) -0.003(4) 0.015(4)
C33 0.049(6) 0.040(6) 0.045(6) -0.021(5) -0.014(5) 0.025(5)
C34 0.063(7) 0.053(7) 0.034(6) -0.014(5) -0.023(5) 0.035(6)
C35 0.059(7) 0.051(7) 0.058(7) -0.031(6) -0.029(6) 0.022(6)
C36 0.053(6) 0.032(5) 0.050(6) -0.020(5) -0.010(5) 0.019(5)
C37 0.037(5) 0.022(5) 0.035(5) -0.009(4) -0.005(4) 0.016(4)
C38 0.053(6) 0.035(6) 0.047(6) -0.014(5) -0.008(5) 0.026(5)
C39 0.034(5) 0.033(5) 0.047(6) -0.005(5) -0.009(5) 0.016(5)
C40 0.064(8) 0.064(8) 0.068(9) 0.000(7) -0.002(7) 0.035(7)
C41 0.095(12) 0.125(14) 0.090(12) 0.000(11) -0.036(10) 0.072(11)
C42 0.092(12) 0.146(16) 0.042(9) 0.011(9) -0.029(8) 0.048(11)
C43 0.054(7) 0.075(8) 0.036(6) -0.016(6) -0.007(6) 0.013(7)
C44 0.029(5) 0.044(6) 0.043(6) -0.012(5) -0.004(4) 0.014(5)
C45 0.042(6) 0.050(6) 0.046(6) -0.024(5) 0.000(5) 0.021(5)
C51 0.035(5) 0.043(6) 0.035(5) -0.008(5) -0.005(4) 0.021(5)
C52 0.032(5) 0.040(6) 0.039(6) -0.011(5) 0.006(4) 0.016(5)
C53 0.052(7) 0.059(7) 0.049(7) -0.009(6) -0.013(5) 0.035(6)
C54 0.066(8) 0.061(8) 0.067(8) -0.010(7) -0.016(7) 0.042(7)
C55 0.074(9) 0.060(8) 0.055(8) -0.001(6) 0.014(7) 0.038(7)
C56 0.055(7) 0.037(6) 0.057(7) -0.013(5) 0.002(6) 0.022(5)
C57 0.044(6) 0.036(5) 0.030(5) -0.007(4) -0.003(4) 0.025(5)
N1 0.028(4) 0.027(4) 0.031(4) -0.010(3) -0.003(3) 0.012(3)
N2 0.038(4) 0.035(4) 0.028(4) -0.013(3) -0.004(3) 0.019(4)
N3 0.038(5) 0.040(5) 0.032(4) -0.010(4) -0.003(4) 0.020(4)
N4 0.026(4) 0.034(4) 0.038(4) -0.009(4) 0.006(3) 0.008(4)
O1 0.067(5) 0.107(7) 0.026(4) -0.009(4) 0.009(4) 0.042(5)
O2 0.030(4) 0.062(5) 0.075(5) -0.029(4) -0.003(4) 0.027(4)
O3 0.055(5) 0.046(4) 0.067(5) -0.035(4) -0.013(4) 0.025(4)
O4 0.077(6) 0.091(6) 0.027(4) -0.006(4) 0.009(4) 0.046(5)
O5 0.065(6) 0.135(9) 0.088(7) -0.034(6) -0.003(5) 0.073(6)
O6 0.064(5) 0.045(5) 0.059(5) -0.013(4) 0.010(4) 0.013(4)
O7 0.027(3) 0.037(4) 0.031(3) -0.009(3) -0.005(3) 0.019(3)
O8 0.028(3) 0.036(3) 0.021(3) -0.006(3) 0.003(3) 0.017(3)
O9 0.024(3) 0.042(4) 0.026(3) -0.009(3) 0.001(3) 0.016(3)
O10 0.028(3) 0.043(4) 0.024(3) -0.001(3) 0.007(3) 0.020(3)

loop_
_atom_type_symbol
_atom_type_description
_atom_type_scat_dispersion_real
_atom_type_scat_dispersion_imag
_atom_type_scat_source
Re Re -1.0185 7.2310 'International Tables Vol C Tables 4.2.6.8 and 6.1.1.4'
C C 0.0033 0.0016 'International Tables Vol C Tables 4.2.6.8 and 6.1.1.4'
H H 0.0000 0.0000 'International Tables Vol C Tables 4.2.6.8 and 6.1.1.4'
N N 0.0061 0.0033 'International Tables Vol C Tables 4.2.6.8 and 6.1.1.4'
O O 0.0106 0.0060 'International Tables Vol C Tables 4.2.6.8 and 6.1.1.4'

loop_
_geom_angle_atom_site_label_1
_geom_angle_atom_site_label_2
_geom_angle_atom_site_label_3
_geom_angle
_geom_angle_site_symmetry_1
_geom_angle_site_symmetry_3
_geom_angle_publ_flag
C2 Re1 C1 84.0(4) . . ?
C2 Re1 C3 89.3(4) . . ?
C1 Re1 C3 88.6(4) . . ?
C2 Re1 O7 95.2(3) . . ?
C1 Re1 O7 176.8(4) . . ?
C3 Re1 O7 94.6(3) . . ?
C2 Re1 O8 173.8(3) . . ?
C1 Re1 O8 98.9(3) . . ?
C3 Re1 O8 96.2(3) . . ?
O7 Re1 O8 81.6(2) . . ?
C2 Re1 N1 93.3(3) . . ?
C1 Re1 N1 93.7(4) . . ?
C3 Re1 N1 176.7(3) . . ?
O7 Re1 N1 83.2(2) . . ?
O8 Re1 N1 81.1(2) . . ?
C4 Re2 C5 84.7(4) . . ?
C4 Re2 C6 87.4(4) . . ?
C5 Re2 C6 88.0(4) . . ?
C4 Re2 O10 94.6(3) . . ?
C5 Re2 O10 176.4(4) . . ?
C6 Re2 O10 95.5(3) . . ?
C4 Re2 O9 173.6(3) . . ?
C5 Re2 O9 99.1(3) . . ?
C6 Re2 O9 97.9(3) . . ?
O10 Re2 O9 81.3(2) . . ?
C4 Re2 N3 93.6(4) . 2_666 ?
C5 Re2 N3 95.4(4) . 2_666 ?
C6 Re2 N3 176.6(3) . 2_666 ?
O10 Re2 N3 81.2(3) . 2_666 ?
O9 Re2 N3 81.0(2) . 2_666 ?
O1 C1 Re1 175.9(10) . . ?
O2 C2 Re1 178.5(8) . . ?
O3 C3 Re1 178.6(8) . . ?
O4 C4 Re2 178.8(10) . . ?
O5 C5 Re2 174.4(9) . . ?
O6 C6 Re2 176.0(8) . . ?
O7 C11 C28 125.8(8) . . ?
O7 C11 C12 114.0(7) . . ?
C28 C11 C12 120.2(7) . . ?
C13 C12 C17 119.7(8) . . ?
C13 C12 C11 120.7(7) . . ?
C17 C12 C11 119.6(8) . . ?
C14 C13 C12 121.3(8) . . ?
C14 C13 H13 119.3 . . ?
C12 C13 H13 119.3 . . ?
C13 C14 C15 119.8(9) . . ?
C13 C14 H14 120.1 . . ?
C15 C14 H14 120.1 . . ?
C16 C15 C14 120.1(10) . . ?
C16 C15 H15 119.9 . . ?
C14 C15 H15 119.9 . . ?
C15 C16 C17 120.7(9) . . ?
C15 C16 H16 119.7 . . ?
C17 C16 H16 119.7 . . ?
C12 C17 C16 118.4(8) . . ?
C12 C17 C18 121.0(8) . . ?
C16 C17 C18 120.6(8) . . ?
O10 C18 C19 126.3(7) . . ?
O10 C18 C17 114.2(7) . . ?
C19 C18 C17 119.5(7) . . ?
C18 C19 C20 120.0(7) . . ?
C18 C19 C28 119.9(7) . . ?
C20 C19 C28 120.0(7) . . ?
O9 C20 C19 126.6(8) . . ?
O9 C20 C21 113.7(7) . . ?
C19 C20 C21 119.7(7) . . ?
C22 C21 C26 118.4(8) . . ?
C22 C21 C20 121.5(7) . . ?
C26 C21 C20 120.0(7) . . ?
C23 C22 C21 120.8(8) . . ?
C23 C22 H22 119.6 . . ?
C21 C22 H22 119.6 . . ?
C22 C23 C24 120.5(8) . . ?
C22 C23 H23 119.8 . . ?
C24 C23 H23 119.8 . . ?
C23 C24 C25 120.0(8) . . ?
C23 C24 H24 120.0 . . ?
C25 C24 H24 120.0 . . ?
C24 C25 C26 121.0(8) . . ?
C24 C25 H25 119.5 . . ?
C26 C25 H25 119.5 . . ?
C25 C26 C21 119.2(7) . . ?
C25 C26 C27 120.3(7) . . ?
C21 C26 C27 120.5(7) . . ?
O8 C27 C28 126.3(8) . . ?
O8 C27 C26 114.0(7) . . ?
C28 C27 C26 119.7(7) . . ?
C27 C28 C11 120.6(7) . . ?
C27 C28 C19 119.8(7) . . ?
C11 C28 C19 119.5(7) . . ?
N1 C31 N2 113.6(8) . . ?
N1 C31 H31 123.2 . . ?
N2 C31 H31 123.2 . . ?
C37 C32 C33 121.4(8) . . ?
C37 C32 N1 108.1(8) . . ?
C33 C32 N1 130.5(8) . . ?
C34 C33 C32 116.7(9) . . ?
C34 C33 H33 121.6 . . ?
C32 C33 H33 121.6 . . ?
C33 C34 C35 121.3(9) . . ?
C33 C34 H34 119.3 . . ?
C35 C34 H34 119.3 . . ?
C36 C35 C34 122.6(9) . . ?
C36 C35 H35 118.7 . . ?
C34 C35 H35 118.7 . . ?
C35 C36 C37 115.7(9) . . ?
C35 C36 H36 122.2 . . ?
C37 C36 H36 122.2 . . ?
N2 C37 C32 107.3(7) . . ?
N2 C37 C36 130.5(8) . . ?
C32 C37 C36 122.2(8) . . ?
N2 C38 C39 115.0(7) . . ?
N2 C38 H38A 108.5 . . ?
C39 C38 H38A 108.5 . . ?
N2 C38 H38B 108.5 . . ?
C39 C38 H38B 108.5 . . ?
H38A C38 H38B 107.5 . . ?
C40 C39 C44 120.1(10) . . ?
C40 C39 C38 116.8(10) . . ?
C44 C39 C38 123.1(8) . . ?
C39 C40 C41 120.8(13) . . ?
C39 C40 H40 119.6 . . ?
C41 C40 H40 119.6 . . ?
C42 C41 C40 120.7(14) . . ?
C42 C41 H41 119.6 . . ?
C40 C41 H41 119.6 . . ?
C41 C42 C43 119.5(13) . . ?
C41 C42 H42 120.3 . . ?
C43 C42 H42 120.3 . . ?
C42 C43 C44 121.2(12) . . ?
C42 C43 H43 119.4 . . ?
C44 C43 H43 119.4 . . ?
C39 C44 C43 117.6(10) . . ?
C39 C44 C45 125.8(9) . . ?
C43 C44 C45 116.5(10) . . ?
N4 C45 C44 114.3(8) . . ?
N4 C45 H45A 108.7 . . ?
C44 C45 H45A 108.7 . . ?
N4 C45 H45B 108.7 . . ?
C44 C45 H45B 108.7 . . ?
H45A C45 H45B 107.6 . . ?
N3 C51 N4 111.8(8) . . ?
N3 C51 H51 124.1 . . ?
N4 C51 H51 124.1 . . ?
C53 C52 N3 131.6(9) . . ?
C53 C52 C57 120.4(9) . . ?
N3 C52 C57 108.0(8) . . ?
C54 C53 C52 117.1(11) . . ?
C54 C53 H53 121.4 . . ?
C52 C53 H53 121.4 . . ?
C53 C54 C55 122.1(11) . . ?
C53 C54 H54 119.0 . . ?
C55 C54 H54 119.0 . . ?
C56 C55 C54 121.9(11) . . ?
C56 C55 H55 119.1 . . ?
C54 C55 H55 119.1 . . ?
C55 C56 C57 115.1(10) . . ?
C55 C56 H56 122.4 . . ?
C57 C56 H56 122.4 . . ?
C56 C57 N4 131.6(9) . . ?
C56 C57 C52 123.4(9) . . ?
N4 C57 C52 105.1(8) . . ?
C62 C61 C66 113.0(18) . . ?
C62 C61 H61 123.5 . . ?
C66 C61 H61 123.5 . . ?
C61 C62 C63 132.3(19) . . ?
C61 C62 C67 116(2) . . ?
C63 C62 C67 111.1(19) . . ?
C62 C63 C64 109.6(18) . . ?
C62 C63 H63 125.2 . . ?
C64 C63 H63 125.2 . . ?
C65 C64 C63 122(2) . . ?
C65 C64 H64 118.9 . . ?
C63 C64 H64 118.9 . . ?
C64 C65 C66 125(2) . . ?
C64 C65 H65 117.5 . . ?
C66 C65 H65 117.5 . . ?
C65 C66 C61 117.6(19) . . ?
C65 C66 H66 121.2 . . ?
C61 C66 H66 121.2 . . ?
C62 C67 H67A 109.5 . . ?
C62 C67 H67B 109.5 . . ?
H67A C67 H67B 109.5 . . ?
C62 C67 H67C 109.5 . . ?
H67A C67 H67C 109.5 . . ?
H67B C67 H67C 109.5 . . ?
C31 N1 C32 105.2(7) . . ?
C31 N1 Re1 126.1(6) . . ?
C32 N1 Re1 127.8(6) . . ?
C31 N2 C37 105.7(7) . . ?
C31 N2 C38 128.5(8) . . ?
C37 N2 C38 125.7(7) . . ?
C51 N3 C52 106.9(8) . . ?
C51 N3 Re2 125.3(6) . 2_666 ?
C52 N3 Re2 127.8(6) . 2_666 ?
C51 N4 C57 108.2(8) . . ?
C51 N4 C45 125.5(8) . . ?
C57 N4 C45 125.4(8) . . ?
C11 O7 Re1 133.0(5) . . ?
C27 O8 Re1 132.6(5) . . ?
C20 O9 Re2 131.6(5) . . ?
C18 O10 Re2 133.1(5) . . ?

loop_
_geom_bond_atom_site_label_1
_geom_bond_atom_site_label_2
_geom_bond_distance
_geom_bond_site_symmetry_2
_geom_bond_publ_flag
Re1 C2 1.878(9) . ?
Re1 C1 1.890(10) . ?
Re1 C3 1.918(10) . ?
Re1 O7 2.096(6) . ?
Re1 O8 2.097(5) . ?
Re1 N1 2.194(7) . ?
Re2 C4 1.882(10) . ?
Re2 C5 1.905(10) . ?
Re2 C6 1.922(11) . ?
Re2 O10 2.079(5) . ?
Re2 O9 2.120(5) . ?
Re2 N3 2.201(7) 2_666 ?
C1 O1 1.158(11) . ?
C2 O2 1.167(10) . ?
C3 O3 1.144(10) . ?
C4 O4 1.158(11) . ?
C5 O5 1.149(11) . ?
C6 O6 1.133(11) . ?
C11 O7 1.283(9) . ?
C11 C28 1.413(11) . ?
C11 C12 1.463(11) . ?
C12 C13 1.387(11) . ?
C12 C17 1.395(11) . ?
C13 C14 1.361(12) . ?
C13 H13 0.9300 . ?
C14 C15 1.380(13) . ?
C14 H14 0.9300 . ?
C15 C16 1.379(13) . ?
C15 H15 0.9300 . ?
C16 C17 1.401(12) . ?
C16 H16 0.9300 . ?
C17 C18 1.460(11) . ?
C18 O10 1.293(9) . ?
C18 C19 1.408(11) . ?
C19 C20 1.416(11) . ?
C19 C28 1.472(10) . ?
C20 O9 1.288(9) . ?
C20 C21 1.460(11) . ?
C21 C22 1.406(11) . ?
C21 C26 1.411(11) . ?
C22 C23 1.366(12) . ?
C22 H22 0.9300 . ?
C23 C24 1.374(12) . ?
C23 H23 0.9300 . ?
C24 C25 1.378(11) . ?
C24 H24 0.9300 . ?
C25 C26 1.383(11) . ?
C25 H25 0.9300 . ?
C26 C27 1.458(11) . ?
C27 O8 1.285(9) . ?
C27 C28 1.412(11) . ?
C31 N1 1.316(10) . ?
C31 N2 1.342(10) . ?
C31 H31 0.9300 . ?
C32 C37 1.382(11) . ?
C32 C33 1.390(12) . ?
C32 N1 1.394(10) . ?
C33 C34 1.379(12) . ?
C33 H33 0.9300 . ?
C34 C35 1.409(13) . ?
C34 H34 0.9300 . ?
C35 C36 1.358(13) . ?
C35 H35 0.9300 . ?
C36 C37 1.412(12) . ?
C36 H36 0.9300 . ?
C37 N2 1.380(10) . ?
C38 N2 1.457(11) . ?
C38 C39 1.529(13) . ?
C38 H38A 0.9700 . ?
C38 H38B 0.9700 . ?
C39 C40 1.362(14) . ?
C39 C44 1.384(13) . ?
C40 C41 1.380(18) . ?
C40 H40 0.9300 . ?
C41 C42 1.32(2) . ?
C41 H41 0.9300 . ?
C42 C43 1.388(18) . ?
C42 H42 0.9300 . ?
C43 C44 1.394(13) . ?
C43 H43 0.9300 . ?
C44 C45 1.504(12) . ?
C45 N4 1.476(11) . ?
C45 H45A 0.9700 . ?
C45 H45B 0.9700 . ?
C51 N3 1.305(11) . ?
C51 N4 1.334(11) . ?
C51 H51 0.9300 . ?
C52 C53 1.377(13) . ?
C52 N3 1.394(11) . ?
C52 C57 1.395(12) . ?
C53 C54 1.354(14) . ?
C53 H53 0.9300 . ?
C54 C55 1.409(15) . ?
C54 H54 0.9300 . ?
C55 C56 1.369(15) . ?
C55 H55 0.9300 . ?
C56 C57 1.381(12) . ?
C56 H56 0.9300 . ?
C57 N4 1.388(11) . ?
C61 C62 1.34(2) . ?
C61 C66 1.44(2) . ?
C61 H61 0.9300 . ?
C62 C63 1.38(2) . ?
C62 C67 1.46(3) . ?
C63 C64 1.41(2) . ?
C63 H63 0.9300 . ?
C64 C65 1.31(2) . ?
C64 H64 0.9300 . ?
C65 C66 1.35(2) . ?
C65 H65 0.9300 . ?
C66 H66 0.9300 . ?
C67 H67A 0.9600 . ?
C67 H67B 0.9600 . ?
C67 H67C 0.9600 . ?
N3 Re2 2.201(7) 2_666 ?
